data_2023494
loop_
_publ_author_name
'N\"ather, Christian'
'Businski, Artjom'
'Herges, Rainer'

_publ_section_title
;
 Reversible phase transition in
 8,19-dimethyl-2,3,8,19-tetraazapentacyclo[13.7.0.04,12.06,10.017,21]docosa-1(15),2,4(12),5,10,16,21-heptaene-7,9,18,20-tetrone
;
_journal_issue 6
_journal_name_full 'Acta Crystallographica Section E Crystallographic Communications'
_journal_paper_doi 10.1107/S2056989025003998
_journal_volume 81
_journal_year 2025
_chemical_formula_sum 'C20 H14 N4 O4'
_chemical_formula_weight 374.35
_space_group_crystal_system triclinic
_space_group_IT_number 2
_space_group_name_Hall '-P 1'
_space_group_name_H-M_alt 'P -1'
_atom_sites_solution_hydrogens geom
_audit_creation_method SHELXL-2018/3
_cell_angle_alpha 106.993(2)
_cell_angle_beta 90.914(3)
_cell_angle_gamma 90.1121(19)
_cell_formula_units_Z 4
_cell_length_a 7.9465(2)
_cell_length_b 13.7201(3)
_cell_length_c 16.2592(6)
_cell_measurement_reflns_used 13461
_cell_measurement_temperature 90(2)
_cell_measurement_theta_max 79.5650
_cell_measurement_theta_min 2.8330
_cell_volume 1695.04(9)
_computing_cell_refinement
;
CrysAlisPro 1.171.43.100a (Rigaku OD, 2023)
;
_computing_data_collection
;
CrysAlisPro 1.171.43.100a (Rigaku OD, 2023)
;
_computing_data_reduction
;
CrysAlisPro 1.171.43.100a (Rigaku OD, 2023)
;
_computing_molecular_graphics
;
DIAMOND (Brandenburg, 1999) and XP in <i>SHELXTL-PC</i> (Sheldrick,
2008)
;
_computing_publication_material
;
Publcif (Westrip, 2010)
;
_computing_structure_refinement
;
<i>SHELXL2016/6</i> (Sheldrick, 2015b)
;
_computing_structure_solution
;
<i>SHELXT2014/5</i> (Sheldrick, 2015a)
;
_diffrn_ambient_temperature 90(2)
_diffrn_detector_area_resol_mean 10.0000
_diffrn_measured_fraction_theta_full 0.989
_diffrn_measured_fraction_theta_max 0.945
_diffrn_measurement_device 'four-circle diffractometer'
_diffrn_measurement_device_type 'XtaLAB Synergy, Dualflex, HyPix'
_diffrn_measurement_method '\w scans'
_diffrn_radiation_monochromator mirror
_diffrn_radiation_probe x-ray
_diffrn_radiation_type 'Cu K\a'
_diffrn_radiation_wavelength 1.54184
_diffrn_reflns_av_unetI/netI 0.0067
_diffrn_reflns_limit_h_max 9
_diffrn_reflns_limit_h_min -9
_diffrn_reflns_limit_k_max 16
_diffrn_reflns_limit_k_min -16
_diffrn_reflns_limit_l_max 20
_diffrn_reflns_limit_l_min -20
_diffrn_reflns_number 7780
_diffrn_reflns_theta_full 67.684
_diffrn_reflns_theta_max 81.037
_diffrn_reflns_theta_min 2.842
_diffrn_source 'micro-focus sealed X-ray tube'
_exptl_absorpt_coefficient_mu 0.877
_exptl_absorpt_correction_T_max 1.00000
_exptl_absorpt_correction_T_min 0.91445
_exptl_absorpt_correction_type multi-scan
_exptl_absorpt_process_details
;
(CrysAlisPro; Rigaku OD, 2023)
;
_exptl_crystal_colour colourless
_exptl_crystal_density_diffrn 1.467
_exptl_crystal_description block
_exptl_crystal_F_000 776
_exptl_crystal_size_max 0.200
_exptl_crystal_size_mid 0.150
_exptl_crystal_size_min 0.100
_refine_diff_density_max 0.273
_refine_diff_density_min -0.199
_refine_ls_extinction_method none
_refine_ls_goodness_of_fit_ref 1.071
_refine_ls_hydrogen_treatment constr
_refine_ls_matrix_type full
_refine_ls_number_parameters 514
_refine_ls_number_reflns 7780
_refine_ls_number_restraints 0
_refine_ls_restrained_S_all 1.071
_refine_ls_R_factor_all 0.0419
_refine_ls_R_factor_gt 0.0413
_refine_ls_shift/su_max 0.000
_refine_ls_shift/su_mean 0.000
_refine_ls_structure_factor_coef Fsqd
_refine_ls_weighting_details 'w=1/[\s^2^(Fo^2^)+(0.0640P)^2^+0.6702P] where P=(Fo^2^+2Fc^2^)/3'
_refine_ls_weighting_scheme calc
_refine_ls_wR_factor_gt 0.1161
_refine_ls_wR_factor_ref 0.1167
_reflns_number_gt 7595
_reflns_number_total 7780
_reflns_threshold_expression 'I > 2\s(I)'
_cod_data_source_file hb8139.cif
_cod_data_source_block 90K
_cod_database_code 2023494
_shelx_space_group_comment
;
The symmetry employed for this shelxl refinement is uniquely defined
by the following loop, which should always be used as a source of
symmetry information in preference to the above space-group names.
They are only intended as comments.
;

loop_
_space_group_symop_operation_xyz
'x, y, z'
'-x, -y, -z'

loop_
_atom_site_type_symbol
_atom_site_label
_atom_site_fract_x
_atom_site_fract_y
_atom_site_fract_z
_atom_site_U_iso_or_equiv
_atom_site_adp_type
_atom_site_calc_flag
_atom_site_occupancy
_atom_site_disorder_assembly
_atom_site_disorder_group
N N1 0.90321(19) 0.62743(12) 0.84068(10) 0.0300(3) Uani d 1 . .
N N2 0.97717(19) 0.61742(13) 0.77174(11) 0.0309(3) Uani d 1 . .
C C1 0.8973(2) 0.56223(14) 0.69017(11) 0.0261(3) Uani d 1 . .
C C2 0.9597(2) 0.46667(14) 0.64684(11) 0.0262(3) Uani d 1 . .
H H2 1.039969 0.433158 0.672823 0.031 Uiso calc 1 . .
C C3 0.89879(19) 0.42282(13) 0.56379(11) 0.0237(3) Uani d 1 . .
C C4 0.9396(2) 0.32410(13) 0.49971(11) 0.0249(3) Uani d 1 . .
O O1 1.02862(16) 0.25596(10) 0.50834(9) 0.0317(3) Uani d 1 . .
N N3 0.85302(18) 0.32384(12) 0.42458(10) 0.0260(3) Uani d 1 . .
C C5 0.75329(19) 0.40966(13) 0.43556(11) 0.0246(3) Uani d 1 . .
O O2 0.66287(16) 0.42633(11) 0.38013(8) 0.0308(3) Uani d 1 . .
C C6 0.78443(19) 0.47356(13) 0.52580(11) 0.0236(3) Uani d 1 . .
C C7 0.7216(2) 0.56791(14) 0.56909(11) 0.0251(3) Uani d 1 . .
H H7 0.642211 0.601045 0.542300 0.030 Uiso calc 1 . .
C C8 0.7781(2) 0.61345(13) 0.65364(12) 0.0263(3) Uani d 1 . .
C C9 0.7141(2) 0.71498(14) 0.70747(13) 0.0312(4) Uani d 1 . .
H H9A 0.660111 0.750500 0.669137 0.037 Uiso calc 1 . .
H H9B 0.810885 0.757169 0.736927 0.037 Uiso calc 1 . .
C C10 0.5865(2) 0.70611(15) 0.77551(12) 0.0305(4) Uani d 1 . .
H H10A 0.601282 0.766655 0.826239 0.037 Uiso calc 1 . .
H H10B 0.472099 0.709803 0.751648 0.037 Uiso calc 1 . .
C C11 0.5930(2) 0.61246(14) 0.80677(11) 0.0267(4) Uani d 1 . .
C C12 0.4413(2) 0.56123(14) 0.81024(11) 0.0269(3) Uani d 1 . .
H H12 0.340053 0.579717 0.786947 0.032 Uiso calc 1 . .
C C13 0.4425(2) 0.48339(14) 0.84824(11) 0.0274(4) Uani d 1 . .
C C14 0.3018(2) 0.41984(15) 0.86444(11) 0.0304(4) Uani d 1 . .
O O3 0.15479(17) 0.41887(12) 0.84211(9) 0.0372(3) Uani d 1 . .
N N4 0.3728(2) 0.35902(13) 0.91086(10) 0.0327(3) Uani d 1 . .
C C15 0.5451(3) 0.37703(15) 0.92671(11) 0.0307(4) Uani d 1 . .
O O4 0.63512(19) 0.33915(11) 0.96906(9) 0.0379(3) Uani d 1 . .
C C16 0.5881(2) 0.45571(14) 0.88382(11) 0.0283(4) Uani d 1 . .
C C17 0.7409(2) 0.50202(14) 0.87961(11) 0.0289(4) Uani d 1 . .
H H17 0.841233 0.482642 0.903060 0.035 Uiso calc 1 . .
C C18 0.7401(2) 0.57893(14) 0.83902(11) 0.0276(4) Uani d 1 . .
C C19 0.8451(2) 0.23684(15) 0.34772(12) 0.0331(4) Uani d 1 . .
H H19A 0.928068 0.186076 0.352851 0.050 Uiso calc 0.93(3) . .
H H19B 0.869872 0.259322 0.297236 0.050 Uiso calc 0.93(3) . .
H H19C 0.732144 0.206504 0.341281 0.050 Uiso calc 0.93(3) . .
H H19D 0.758655 0.248525 0.308061 0.050 Uiso calc 0.07(3) . .
H H19E 0.816850 0.175279 0.363676 0.050 Uiso calc 0.07(3) . .
H H19F 0.954579 0.228098 0.319631 0.050 Uiso calc 0.07(3) . .
C C20 0.2788(3) 0.28521(16) 0.94091(13) 0.0383(5) Uani d 1 . .
H H20A 0.163081 0.308920 0.953165 0.057 Uiso calc 0.84(3) . .
H H20B 0.332539 0.277794 0.993401 0.057 Uiso calc 0.84(3) . .
H H20C 0.277532 0.219228 0.896377 0.057 Uiso calc 0.84(3) . .
H H20D 0.352353 0.228375 0.942130 0.057 Uiso calc 0.16(3) . .
H H20E 0.182896 0.259500 0.901894 0.057 Uiso calc 0.16(3) . .
H H20F 0.237903 0.318067 0.998918 0.057 Uiso calc 0.16(3) . .
N N21 0.5872(2) 1.13833(13) 0.82254(11) 0.0329(3) Uani d 1 . .
N N22 0.5151(2) 1.12574(13) 0.75096(11) 0.0343(4) Uani d 1 . .
C C21 0.5926(2) 1.06246(14) 0.67341(12) 0.0278(4) Uani d 1 . .
C C22 0.5259(2) 0.96536(14) 0.63597(12) 0.0266(3) Uani d 1 . .
H H22 0.440615 0.937784 0.663066 0.032 Uiso calc 1 . .
C C23 0.5897(2) 0.91128(13) 0.55773(12) 0.0250(3) Uani d 1 . .
C C24 0.5478(2) 0.80709(14) 0.50087(12) 0.0269(4) Uani d 1 . .
O O21 0.45339(16) 0.74395(10) 0.51439(9) 0.0334(3) Uani d 1 . .
N N23 0.64090(18) 0.79380(12) 0.42735(10) 0.0289(3) Uani d 1 . .
C C25 0.7447(2) 0.87790(15) 0.43250(12) 0.0290(4) Uani d 1 . .
O O22 0.83897(16) 0.88526(12) 0.37710(9) 0.0366(3) Uani d 1 . .
C C26 0.7106(2) 0.95301(14) 0.51710(12) 0.0258(3) Uani d 1 . .
C C27 0.7773(2) 1.04919(15) 0.55469(12) 0.0286(4) Uani d 1 . .
H H27 0.861235 1.076412 0.526518 0.034 Uiso calc 1 . .
C C28 0.7189(2) 1.10525(14) 0.63476(13) 0.0294(4) Uani d 1 . .
C C29 0.7888(3) 1.20923(15) 0.68072(15) 0.0372(4) Uani d 1 . .
H H29A 0.694153 1.257677 0.695896 0.045 Uiso calc 1 . .
H H29B 0.861377 1.231700 0.640681 0.045 Uiso calc 1 . .
C C30 0.8919(2) 1.21495(14) 0.76328(13) 0.0329(4) Uani d 1 . .
H H30A 1.009959 1.231213 0.753442 0.040 Uiso calc 1 . .
H H30B 0.849053 1.272850 0.809963 0.040 Uiso calc 1 . .
C C31 0.8929(2) 1.12217(14) 0.79500(11) 0.0279(4) Uani d 1 . .
C C32 1.0444(2) 1.07131(14) 0.80001(11) 0.0277(4) Uani d 1 . .
H H32 1.144643 1.089582 0.776876 0.033 Uiso calc 1 . .
C C33 1.0454(2) 0.99457(14) 0.83895(11) 0.0271(4) Uani d 1 . .
C C34 1.1855(2) 0.93178(15) 0.85713(11) 0.0295(4) Uani d 1 . .
O O23 1.33179(16) 0.92995(12) 0.83575(9) 0.0360(3) Uani d 1 . .
N N24 1.1167(2) 0.87185(13) 0.90418(10) 0.0307(3) Uani d 1 . .
C C35 0.9451(2) 0.89021(14) 0.91788(11) 0.0301(4) Uani d 1 . .
O O24 0.85636(19) 0.85188(12) 0.95972(9) 0.0388(3) Uani d 1 . .
C C36 0.8996(2) 0.96745(14) 0.87349(11) 0.0276(4) Uani d 1 . .
C C37 0.7477(2) 1.01241(14) 0.86708(12) 0.0291(4) Uani d 1 . .
H H37 0.647957 0.992735 0.889717 0.035 Uiso calc 1 . .
C C38 0.7466(2) 1.08832(14) 0.82577(12) 0.0280(4) Uani d 1 . .
C C39 0.6458(3) 0.69911(17) 0.35796(14) 0.0400(5) Uani d 1 . .
H H39A 0.561599 0.651555 0.367721 0.060 Uiso calc 0.48(3) . .
H H39B 0.757924 0.669068 0.356180 0.060 Uiso calc 0.48(3) . .
H H39C 0.621057 0.712784 0.303147 0.060 Uiso calc 0.48(3) . .
H H39D 0.732122 0.704049 0.316978 0.060 Uiso calc 0.52(3) . .
H H39E 0.535796 0.686536 0.328519 0.060 Uiso calc 0.52(3) . .
H H39F 0.672663 0.642820 0.381551 0.060 Uiso calc 0.52(3) . .
C C40 1.2119(3) 0.79927(16) 0.93629(13) 0.0348(4) Uani d 1 . .
H H40A 1.324331 0.827142 0.955215 0.052 Uiso calc 0.83(3) . .
H H40B 1.222115 0.734965 0.890324 0.052 Uiso calc 0.83(3) . .
H H40C 1.153120 0.786971 0.984891 0.052 Uiso calc 0.83(3) . .
H H40D 1.142047 0.738910 0.931739 0.052 Uiso calc 0.17(3) . .
H H40E 1.244262 0.831087 0.996629 0.052 Uiso calc 0.17(3) . .
H H40F 1.313258 0.779081 0.902062 0.052 Uiso calc 0.17(3) . .

loop_
_atom_site_aniso_label
_atom_site_aniso_U_11
_atom_site_aniso_U_22
_atom_site_aniso_U_33
_atom_site_aniso_U_12
_atom_site_aniso_U_13
_atom_site_aniso_U_23
N1 0.0278(7) 0.0271(8) 0.0333(8) -0.0018(6) -0.0007(6) 0.0063(6)
N2 0.0254(7) 0.0303(8) 0.0360(8) -0.0036(6) -0.0014(6) 0.0082(6)
C1 0.0230(8) 0.0265(9) 0.0304(9) -0.0058(6) 0.0013(6) 0.0108(7)
C2 0.0207(7) 0.0284(9) 0.0334(9) -0.0018(6) -0.0004(6) 0.0152(7)
C3 0.0183(7) 0.0246(8) 0.0315(8) -0.0008(6) 0.0031(6) 0.0134(7)
C4 0.0198(7) 0.0236(8) 0.0346(9) -0.0030(6) 0.0015(6) 0.0135(7)
O1 0.0283(6) 0.0260(7) 0.0436(7) 0.0049(5) 0.0007(5) 0.0146(6)
N3 0.0227(7) 0.0256(7) 0.0308(7) -0.0018(5) 0.0016(5) 0.0101(6)
C5 0.0181(7) 0.0274(9) 0.0320(9) -0.0006(6) 0.0034(6) 0.0142(7)
O2 0.0253(6) 0.0389(7) 0.0318(7) 0.0008(5) -0.0004(5) 0.0159(5)
C6 0.0165(7) 0.0274(9) 0.0312(8) -0.0024(6) 0.0023(6) 0.0151(7)
C7 0.0195(7) 0.0262(8) 0.0344(9) 0.0009(6) 0.0041(6) 0.0163(7)
C8 0.0229(8) 0.0238(8) 0.0352(9) -0.0019(6) 0.0049(6) 0.0128(7)
C9 0.0305(9) 0.0247(9) 0.0394(10) 0.0004(7) 0.0047(7) 0.0106(7)
C10 0.0279(8) 0.0286(9) 0.0344(9) -0.0001(7) 0.0009(7) 0.0084(7)
C11 0.0268(8) 0.0256(9) 0.0255(8) -0.0007(6) 0.0020(6) 0.0037(6)
C12 0.0239(8) 0.0293(9) 0.0254(8) -0.0001(6) 0.0009(6) 0.0049(7)
C13 0.0288(8) 0.0275(9) 0.0235(8) -0.0030(7) 0.0016(6) 0.0035(6)
C14 0.0341(9) 0.0296(9) 0.0243(8) -0.0056(7) 0.0041(7) 0.0026(7)
O3 0.0305(7) 0.0400(8) 0.0391(7) -0.0077(6) 0.0040(6) 0.0084(6)
N4 0.0371(8) 0.0327(9) 0.0271(7) -0.0076(7) 0.0040(6) 0.0067(6)
C15 0.0395(10) 0.0280(9) 0.0227(8) -0.0016(7) 0.0009(7) 0.0046(7)
O4 0.0467(8) 0.0341(8) 0.0350(7) -0.0019(6) -0.0030(6) 0.0134(6)
C16 0.0347(9) 0.0252(9) 0.0226(8) 0.0000(7) 0.0012(7) 0.0034(6)
C17 0.0297(9) 0.0273(9) 0.0271(8) 0.0004(7) -0.0017(7) 0.0042(7)
C18 0.0279(8) 0.0254(8) 0.0265(8) -0.0029(7) 0.0008(6) 0.0029(7)
C19 0.0310(9) 0.0320(10) 0.0344(9) -0.0025(7) 0.0034(7) 0.0063(8)
C20 0.0478(11) 0.0345(10) 0.0322(9) -0.0102(9) 0.0078(8) 0.0088(8)
N21 0.0277(7) 0.0259(8) 0.0418(9) -0.0003(6) 0.0033(6) 0.0048(7)
N22 0.0292(8) 0.0269(8) 0.0440(9) 0.0019(6) 0.0013(7) 0.0059(7)
C21 0.0222(8) 0.0251(9) 0.0376(9) 0.0032(6) -0.0012(7) 0.0117(7)
C22 0.0197(7) 0.0266(9) 0.0367(9) 0.0001(6) 0.0012(6) 0.0144(7)
C23 0.0201(7) 0.0238(8) 0.0354(9) 0.0009(6) -0.0019(6) 0.0153(7)
C24 0.0212(8) 0.0250(9) 0.0371(9) 0.0022(6) -0.0010(6) 0.0134(7)
O21 0.0293(6) 0.0255(7) 0.0467(8) -0.0037(5) 0.0026(5) 0.0127(6)
N23 0.0211(7) 0.0313(8) 0.0345(8) 0.0034(6) -0.0004(6) 0.0102(6)
C25 0.0216(8) 0.0364(10) 0.0334(9) 0.0024(7) -0.0025(7) 0.0173(8)
O22 0.0248(6) 0.0554(9) 0.0354(7) 0.0010(6) 0.0026(5) 0.0224(6)
C26 0.0189(7) 0.0307(9) 0.0329(9) 0.0004(6) -0.0020(6) 0.0175(7)
C27 0.0213(8) 0.0324(9) 0.0395(10) -0.0029(7) -0.0034(7) 0.0223(8)
C28 0.0256(8) 0.0250(9) 0.0418(10) -0.0019(7) -0.0068(7) 0.0166(8)
C29 0.0321(9) 0.0254(10) 0.0573(12) -0.0046(7) -0.0081(8) 0.0175(9)
C30 0.0330(9) 0.0242(9) 0.0417(10) -0.0046(7) 0.0022(8) 0.0097(8)
C31 0.0300(9) 0.0232(9) 0.0282(8) -0.0034(7) -0.0006(7) 0.0040(7)
C32 0.0260(8) 0.0282(9) 0.0276(8) -0.0039(7) -0.0005(6) 0.0060(7)
C33 0.0286(8) 0.0253(9) 0.0242(8) -0.0031(7) -0.0012(6) 0.0025(6)
C34 0.0315(9) 0.0285(9) 0.0257(8) -0.0026(7) -0.0026(7) 0.0037(7)
O23 0.0276(7) 0.0401(8) 0.0412(7) 0.0003(5) -0.0007(5) 0.0134(6)
N24 0.0334(8) 0.0293(8) 0.0285(7) 0.0003(6) -0.0018(6) 0.0072(6)
C35 0.0360(9) 0.0259(9) 0.0259(8) -0.0035(7) 0.0006(7) 0.0037(7)
O24 0.0448(8) 0.0360(8) 0.0390(7) -0.0032(6) 0.0080(6) 0.0158(6)
C36 0.0322(9) 0.0243(9) 0.0238(8) -0.0047(7) 0.0011(6) 0.0031(6)
C37 0.0280(8) 0.0273(9) 0.0288(8) -0.0041(7) 0.0044(7) 0.0032(7)
C38 0.0270(8) 0.0240(9) 0.0287(8) -0.0017(7) 0.0014(6) 0.0007(7)
C39 0.0320(10) 0.0412(12) 0.0408(11) 0.0072(8) -0.0033(8) 0.0027(9)
C40 0.0406(10) 0.0309(10) 0.0337(9) 0.0025(8) -0.0052(8) 0.0111(8)

loop_
_atom_type_symbol
_atom_type_description
_atom_type_scat_dispersion_real
_atom_type_scat_dispersion_imag
_atom_type_scat_source
C C 0.0181 0.0091 'International Tables Vol C Tables 4.2.6.8 and 6.1.1.4'
H H 0.0000 0.0000 'International Tables Vol C Tables 4.2.6.8 and 6.1.1.4'
N N 0.0311 0.0180 'International Tables Vol C Tables 4.2.6.8 and 6.1.1.4'
O O 0.0492 0.0322 'International Tables Vol C Tables 4.2.6.8 and 6.1.1.4'

loop_
_geom_angle_atom_site_label_1
_geom_angle_atom_site_label_2
_geom_angle_atom_site_label_3
_geom_angle_site_symmetry_1
_geom_angle_site_symmetry_3
_geom_angle
_geom_angle_publ_flag
N2 N1 C18 . . 119.17(15) ?
N1 N2 C1 . . 120.42(14) ?
C2 C1 C8 . . 123.02(16) ?
C2 C1 N2 . . 118.01(16) ?
C8 C1 N2 . . 118.36(16) ?
C3 C2 C1 . . 116.58(16) ?
C3 C2 H2 . . 121.7 ?
C1 C2 H2 . . 121.7 ?
C2 C3 C6 . . 121.18(17) ?
C2 C3 C4 . . 130.69(16) ?
C6 C3 C4 . . 108.10(15) ?
O1 C4 N3 . . 125.28(17) ?
O1 C4 C3 . . 128.95(17) ?
N3 C4 C3 . . 105.77(14) ?
C5 N3 C4 . . 112.23(15) ?
C5 N3 C19 . . 123.10(16) ?
C4 N3 C19 . . 123.93(16) ?
O2 C5 N3 . . 124.94(17) ?
O2 C5 C6 . . 129.18(17) ?
N3 C5 C6 . . 105.87(14) ?
C7 C6 C3 . . 122.15(16) ?
C7 C6 C5 . . 129.92(16) ?
C3 C6 C5 . . 107.92(15) ?
C6 C7 C8 . . 118.10(16) ?
C6 C7 H7 . . 120.9 ?
C8 C7 H7 . . 120.9 ?
C7 C8 C1 . . 118.93(17) ?
C7 C8 C9 . . 122.41(17) ?
C1 C8 C9 . . 118.65(17) ?
C8 C9 C10 . . 113.34(15) ?
C8 C9 H9A . . 108.9 ?
C10 C9 H9A . . 108.9 ?
C8 C9 H9B . . 108.9 ?
C10 C9 H9B . . 108.9 ?
H9A C9 H9B . . 107.7 ?
C11 C10 C9 . . 118.20(16) ?
C11 C10 H10A . . 107.8 ?
C9 C10 H10A . . 107.8 ?
C11 C10 H10B . . 107.8 ?
C9 C10 H10B . . 107.8 ?
H10A C10 H10B . . 107.1 ?
C12 C11 C18 . . 118.15(16) ?
C12 C11 C10 . . 118.09(16) ?
C18 C11 C10 . . 123.54(15) ?
C13 C12 C11 . . 118.56(17) ?
C13 C12 H12 . . 120.7 ?
C11 C12 H12 . . 120.7 ?
C12 C13 C16 . . 121.96(16) ?
C12 C13 C14 . . 130.29(17) ?
C16 C13 C14 . . 107.66(16) ?
O3 C14 N4 . . 125.86(18) ?
O3 C14 C13 . . 128.46(19) ?
N4 C14 C13 . . 105.69(16) ?
C14 N4 C15 . . 112.75(16) ?
C14 N4 C20 . . 124.15(17) ?
C15 N4 C20 . . 123.09(18) ?
O4 C15 N4 . . 126.50(18) ?
O4 C15 C16 . . 128.53(18) ?
N4 C15 C16 . . 104.91(17) ?
C17 C16 C13 . . 121.37(17) ?
C17 C16 C15 . . 129.62(18) ?
C13 C16 C15 . . 108.95(16) ?
C16 C17 C18 . . 116.52(17) ?
C16 C17 H17 . . 121.7 ?
C18 C17 H17 . . 121.7 ?
C17 C18 C11 . . 123.28(16) ?
C17 C18 N1 . . 113.43(16) ?
C11 C18 N1 . . 123.04(16) ?
N3 C19 H19A . . 109.5 ?
N3 C19 H19B . . 109.5 ?
H19A C19 H19B . . 109.5 ?
N3 C19 H19C . . 109.5 ?
H19A C19 H19C . . 109.5 ?
H19B C19 H19C . . 109.5 ?
N3 C19 H19D . . 109.5 ?
H19A C19 H19D . . 141.1 ?
H19B C19 H19D . . 56.3 ?
H19C C19 H19D . . 56.3 ?
N3 C19 H19E . . 109.5 ?
H19A C19 H19E . . 56.3 ?
H19B C19 H19E . . 141.1 ?
H19C C19 H19E . . 56.3 ?
H19D C19 H19E . . 109.5 ?
N3 C19 H19F . . 109.5 ?
H19A C19 H19F . . 56.3 ?
H19B C19 H19F . . 56.3 ?
H19C C19 H19F . . 141.1 ?
H19D C19 H19F . . 109.5 ?
H19E C19 H19F . . 109.5 ?
N4 C20 H20A . . 109.5 ?
N4 C20 H20B . . 109.5 ?
H20A C20 H20B . . 109.5 ?
N4 C20 H20C . . 109.5 ?
H20A C20 H20C . . 109.5 ?
H20B C20 H20C . . 109.5 ?
N4 C20 H20D . . 109.5 ?
H20A C20 H20D . . 141.1 ?
H20B C20 H20D . . 56.3 ?
H20C C20 H20D . . 56.3 ?
N4 C20 H20E . . 109.5 ?
H20A C20 H20E . . 56.3 ?
H20B C20 H20E . . 141.1 ?
H20C C20 H20E . . 56.3 ?
H20D C20 H20E . . 109.5 ?
N4 C20 H20F . . 109.5 ?
H20A C20 H20F . . 56.3 ?
H20B C20 H20F . . 56.3 ?
H20C C20 H20F . . 141.1 ?
H20D C20 H20F . . 109.5 ?
H20E C20 H20F . . 109.5 ?
N22 N21 C38 . . 118.80(16) ?
N21 N22 C21 . . 119.77(16) ?
C22 C21 C28 . . 122.88(17) ?
C22 C21 N22 . . 117.98(16) ?
C28 C21 N22 . . 118.80(17) ?
C23 C22 C21 . . 116.70(16) ?
C23 C22 H22 . . 121.6 ?
C21 C22 H22 . . 121.6 ?
C22 C23 C26 . . 121.48(17) ?
C22 C23 C24 . . 130.62(15) ?
C26 C23 C24 . . 107.88(16) ?
O21 C24 N23 . . 125.14(17) ?
O21 C24 C23 . . 128.60(17) ?
N23 C24 C23 . . 106.25(14) ?
C24 N23 C25 . . 111.89(15) ?
C24 N23 C39 . . 123.79(16) ?
C25 N23 C39 . . 123.91(16) ?
O22 C25 N23 . . 125.03(19) ?
O22 C25 C26 . . 128.97(18) ?
N23 C25 C26 . . 105.99(15) ?
C27 C26 C23 . . 121.64(17) ?
C27 C26 C25 . . 130.42(16) ?
C23 C26 C25 . . 107.94(16) ?
C26 C27 C28 . . 118.51(16) ?
C26 C27 H27 . . 120.7 ?
C28 C27 H27 . . 120.7 ?
C27 C28 C21 . . 118.73(17) ?
C27 C28 C29 . . 121.54(17) ?
C21 C28 C29 . . 119.73(18) ?
C28 C29 C30 . . 114.67(16) ?
C28 C29 H29A . . 108.6 ?
C30 C29 H29A . . 108.6 ?
C28 C29 H29B . . 108.6 ?
C30 C29 H29B . . 108.6 ?
H29A C29 H29B . . 107.6 ?
C31 C30 C29 . . 117.71(15) ?
C31 C30 H30A . . 107.9 ?
C29 C30 H30A . . 107.9 ?
C31 C30 H30B . . 107.9 ?
C29 C30 H30B . . 107.9 ?
H30A C30 H30B . . 107.2 ?
C38 C31 C32 . . 118.13(17) ?
C38 C31 C30 . . 121.45(17) ?
C32 C31 C30 . . 120.27(16) ?
C33 C32 C31 . . 119.03(16) ?
C33 C32 H32 . . 120.5 ?
C31 C32 H32 . . 120.5 ?
C32 C33 C36 . . 121.03(18) ?
C32 C33 C34 . . 131.01(16) ?
C36 C33 C34 . . 107.88(16) ?
O23 C34 N24 . . 125.09(19) ?
O23 C34 C33 . . 128.66(19) ?
N24 C34 C33 . . 106.25(15) ?
C34 N24 C35 . . 111.81(16) ?
C34 N24 C40 . . 124.40(16) ?
C35 N24 C40 . . 123.79(17) ?
O24 C35 N24 . . 125.53(19) ?
O24 C35 C36 . . 128.47(18) ?
N24 C35 C36 . . 105.97(15) ?
C37 C36 C33 . . 121.82(17) ?
C37 C36 C35 . . 130.10(16) ?
C33 C36 C35 . . 108.03(16) ?
C36 C37 C38 . . 116.85(16) ?
C36 C37 H37 . . 121.6 ?
C38 C37 H37 . . 121.6 ?
C37 C38 C31 . . 122.92(17) ?
C37 C38 N21 . . 116.45(16) ?
C31 C38 N21 . . 120.41(17) ?
N23 C39 H39A . . 109.5 ?
N23 C39 H39B . . 109.5 ?
H39A C39 H39B . . 109.5 ?
N23 C39 H39C . . 109.5 ?
H39A C39 H39C . . 109.5 ?
H39B C39 H39C . . 109.5 ?
N23 C39 H39D . . 109.5 ?
H39A C39 H39D . . 141.1 ?
H39B C39 H39D . . 56.3 ?
H39C C39 H39D . . 56.3 ?
N23 C39 H39E . . 109.5 ?
H39A C39 H39E . . 56.3 ?
H39B C39 H39E . . 141.1 ?
H39C C39 H39E . . 56.3 ?
H39D C39 H39E . . 109.5 ?
N23 C39 H39F . . 109.5 ?
H39A C39 H39F . . 56.3 ?
H39B C39 H39F . . 56.3 ?
H39C C39 H39F . . 141.1 ?
H39D C39 H39F . . 109.5 ?
H39E C39 H39F . . 109.5 ?
N24 C40 H40A . . 109.5 ?
N24 C40 H40B . . 109.5 ?
H40A C40 H40B . . 109.5 ?
N24 C40 H40C . . 109.5 ?
H40A C40 H40C . . 109.5 ?
H40B C40 H40C . . 109.5 ?
N24 C40 H40D . . 109.5 ?
H40A C40 H40D . . 141.1 ?
H40B C40 H40D . . 56.3 ?
H40C C40 H40D . . 56.3 ?
N24 C40 H40E . . 109.5 ?
H40A C40 H40E . . 56.3 ?
H40B C40 H40E . . 141.1 ?
H40C C40 H40E . . 56.3 ?
H40D C40 H40E . . 109.5 ?
N24 C40 H40F . . 109.5 ?
H40A C40 H40F . . 56.3 ?
H40B C40 H40F . . 56.3 ?
H40C C40 H40F . . 141.1 ?
H40D C40 H40F . . 109.5 ?
H40E C40 H40F . . 109.5 ?

loop_
_geom_bond_atom_site_label_1
_geom_bond_atom_site_label_2
_geom_bond_site_symmetry_2
_geom_bond_distance
_geom_bond_publ_flag
N1 N2 . 1.246(2) ?
N1 C18 . 1.452(2) ?
N2 C1 . 1.456(2) ?
C1 C2 . 1.391(3) ?
C1 C8 . 1.405(3) ?
C2 C3 . 1.387(2) ?
C2 H2 . 0.9500 ?
C3 C6 . 1.389(2) ?
C3 C4 . 1.488(2) ?
C4 O1 . 1.212(2) ?
C4 N3 . 1.392(2) ?
N3 C5 . 1.390(2) ?
N3 C19 . 1.455(2) ?
C5 O2 . 1.217(2) ?
C5 C6 . 1.489(2) ?
C6 C7 . 1.379(3) ?
C7 C8 . 1.400(3) ?
C7 H7 . 0.9500 ?
C8 C9 . 1.506(3) ?
C9 C10 . 1.543(2) ?
C9 H9A . 0.9900 ?
C9 H9B . 0.9900 ?
C10 C11 . 1.514(3) ?
C10 H10A . 0.9900 ?
C10 H10B . 0.9900 ?
C11 C12 . 1.404(2) ?
C11 C18 . 1.406(3) ?
C12 C13 . 1.381(3) ?
C12 H12 . 0.9500 ?
C13 C16 . 1.387(3) ?
C13 C14 . 1.490(2) ?
C14 O3 . 1.216(2) ?
C14 N4 . 1.393(3) ?
N4 C15 . 1.397(3) ?
N4 C20 . 1.456(2) ?
C15 O4 . 1.205(2) ?
C15 C16 . 1.488(3) ?
C16 C17 . 1.381(3) ?
C17 C18 . 1.399(3) ?
C17 H17 . 0.9500 ?
C19 H19A . 0.9800 ?
C19 H19B . 0.9800 ?
C19 H19C . 0.9800 ?
C19 H19D . 0.9800 ?
C19 H19E . 0.9800 ?
C19 H19F . 0.9800 ?
C20 H20A . 0.9800 ?
C20 H20B . 0.9800 ?
C20 H20C . 0.9800 ?
C20 H20D . 0.9800 ?
C20 H20E . 0.9800 ?
C20 H20F . 0.9800 ?
N21 N22 . 1.255(3) ?
N21 C38 . 1.449(2) ?
N22 C21 . 1.452(2) ?
C21 C22 . 1.392(3) ?
C21 C28 . 1.407(2) ?
C22 C23 . 1.377(3) ?
C22 H22 . 0.9500 ?
C23 C26 . 1.388(2) ?
C23 C24 . 1.492(2) ?
C24 O21 . 1.215(2) ?
C24 N23 . 1.382(2) ?
N23 C25 . 1.399(2) ?
N23 C39 . 1.451(3) ?
C25 O22 . 1.207(2) ?
C25 C26 . 1.487(3) ?
C26 C27 . 1.383(3) ?
C27 C28 . 1.392(3) ?
C27 H27 . 0.9500 ?
C28 C29 . 1.504(3) ?
C29 C30 . 1.544(3) ?
C29 H29A . 0.9900 ?
C29 H29B . 0.9900 ?
C30 C31 . 1.507(3) ?
C30 H30A . 0.9900 ?
C30 H30B . 0.9900 ?
C31 C38 . 1.403(2) ?
C31 C32 . 1.406(3) ?
C32 C33 . 1.378(3) ?
C32 H32 . 0.9500 ?
C33 C36 . 1.392(2) ?
C33 C34 . 1.487(3) ?
C34 O23 . 1.217(2) ?
C34 N24 . 1.393(2) ?
N24 C35 . 1.397(3) ?
N24 C40 . 1.460(3) ?
C35 O24 . 1.208(2) ?
C35 C36 . 1.488(3) ?
C36 C37 . 1.373(3) ?
C37 C38 . 1.395(3) ?
C37 H37 . 0.9500 ?
C39 H39A . 0.9800 ?
C39 H39B . 0.9800 ?
C39 H39C . 0.9800 ?
C39 H39D . 0.9800 ?
C39 H39E . 0.9800 ?
C39 H39F . 0.9800 ?
C40 H40A . 0.9800 ?
C40 H40B . 0.9800 ?
C40 H40C . 0.9800 ?
C40 H40D . 0.9800 ?
C40 H40E . 0.9800 ?
C40 H40F . 0.9800 ?

loop_
_geom_torsion_atom_site_label_1
_geom_torsion_atom_site_label_2
_geom_torsion_atom_site_label_3
_geom_torsion_atom_site_label_4
_geom_torsion_site_symmetry_1
_geom_torsion_site_symmetry_2
_geom_torsion_site_symmetry_3
_geom_torsion_site_symmetry_4
_geom_torsion
_geom_torsion_publ_flag
C18 N1 N2 C1 . . . . 3.1(3) ?
N1 N2 C1 C2 . . . . -108.0(2) ?
N1 N2 C1 C8 . . . . 80.7(2) ?
C8 C1 C2 C3 . . . . 0.3(2) ?
N2 C1 C2 C3 . . . . -170.52(14) ?
C1 C2 C3 C6 . . . . 1.5(2) ?
C1 C2 C3 C4 . . . . 178.86(15) ?
C2 C3 C4 O1 . . . . 5.6(3) ?
C6 C3 C4 O1 . . . . -176.78(16) ?
C2 C3 C4 N3 . . . . -174.53(16) ?
C6 C3 C4 N3 . . . . 3.10(17) ?
O1 C4 N3 C5 . . . . 176.38(15) ?
C3 C4 N3 C5 . . . . -3.50(17) ?
O1 C4 N3 C19 . . . . 6.0(3) ?
C3 C4 N3 C19 . . . . -173.93(14) ?
C4 N3 C5 O2 . . . . -178.44(15) ?
C19 N3 C5 O2 . . . . -7.9(2) ?
C4 N3 C5 C6 . . . . 2.54(17) ?
C19 N3 C5 C6 . . . . 173.06(14) ?
C2 C3 C6 C7 . . . . -2.2(2) ?
C4 C3 C6 C7 . . . . 179.94(14) ?
C2 C3 C6 C5 . . . . 176.28(14) ?
C4 C3 C6 C5 . . . . -1.62(17) ?
O2 C5 C6 C7 . . . . -1.1(3) ?
N3 C5 C6 C7 . . . . 177.83(15) ?
O2 C5 C6 C3 . . . . -179.41(16) ?
N3 C5 C6 C3 . . . . -0.45(17) ?
C3 C6 C7 C8 . . . . 0.9(2) ?
C5 C6 C7 C8 . . . . -177.17(15) ?
C6 C7 C8 C1 . . . . 0.9(2) ?
C6 C7 C8 C9 . . . . -178.32(15) ?
C2 C1 C8 C7 . . . . -1.5(2) ?
N2 C1 C8 C7 . . . . 169.28(15) ?
C2 C1 C8 C9 . . . . 177.72(15) ?
N2 C1 C8 C9 . . . . -11.5(2) ?
C7 C8 C9 C10 . . . . 103.58(19) ?
C1 C8 C9 C10 . . . . -75.6(2) ?
C8 C9 C10 C11 . . . . 24.9(2) ?
C9 C10 C11 C12 . . . . -132.48(17) ?
C9 C10 C11 C18 . . . . 52.9(2) ?
C18 C11 C12 C13 . . . . 2.6(2) ?
C10 C11 C12 C13 . . . . -172.29(16) ?
C11 C12 C13 C16 . . . . 0.9(3) ?
C11 C12 C13 C14 . . . . 176.91(17) ?
C12 C13 C14 O3 . . . . 5.3(3) ?
C16 C13 C14 O3 . . . . -178.23(19) ?
C12 C13 C14 N4 . . . . -175.21(18) ?
C16 C13 C14 N4 . . . . 1.23(19) ?
O3 C14 N4 C15 . . . . 179.75(18) ?
C13 C14 N4 C15 . . . . 0.3(2) ?
O3 C14 N4 C20 . . . . -0.9(3) ?
C13 C14 N4 C20 . . . . 179.58(16) ?
C14 N4 C15 O4 . . . . 175.77(18) ?
C20 N4 C15 O4 . . . . -3.5(3) ?
C14 N4 C15 C16 . . . . -1.5(2) ?
C20 N4 C15 C16 . . . . 179.14(16) ?
C12 C13 C16 C17 . . . . -2.8(3) ?
C14 C13 C16 C17 . . . . -179.63(16) ?
C12 C13 C16 C15 . . . . 174.62(16) ?
C14 C13 C16 C15 . . . . -2.2(2) ?
O4 C15 C16 C17 . . . . 2.2(3) ?
N4 C15 C16 C17 . . . . 179.48(18) ?
O4 C15 C16 C13 . . . . -174.94(19) ?
N4 C15 C16 C13 . . . . 2.31(19) ?
C13 C16 C17 C18 . . . . 1.0(3) ?
C15 C16 C17 C18 . . . . -175.87(17) ?
C16 C17 C18 C11 . . . . 2.7(3) ?
C16 C17 C18 N1 . . . . 177.19(15) ?
C12 C11 C18 C17 . . . . -4.6(3) ?
C10 C11 C18 C17 . . . . 170.06(17) ?
C12 C11 C18 N1 . . . . -178.51(16) ?
C10 C11 C18 N1 . . . . -3.9(3) ?
N2 N1 C18 C17 . . . . 114.4(2) ?
N2 N1 C18 C11 . . . . -71.1(2) ?
C38 N21 N22 C21 . . . . -0.4(3) ?
N21 N22 C21 C22 . . . . 104.5(2) ?
N21 N22 C21 C28 . . . . -82.0(2) ?
C28 C21 C22 C23 . . . . 0.0(3) ?
N22 C21 C22 C23 . . . . 173.23(16) ?
C21 C22 C23 C26 . . . . -2.0(3) ?
C21 C22 C23 C24 . . . . 179.93(17) ?
C22 C23 C24 O21 . . . . -5.1(3) ?
C26 C23 C24 O21 . . . . 176.64(18) ?
C22 C23 C24 N23 . . . . 175.73(17) ?
C26 C23 C24 N23 . . . . -2.54(19) ?
O21 C24 N23 C25 . . . . -176.75(17) ?
C23 C24 N23 C25 . . . . 2.46(19) ?
O21 C24 N23 C39 . . . . -3.9(3) ?
C23 C24 N23 C39 . . . . 175.32(16) ?
C24 N23 C25 O22 . . . . 179.65(17) ?
C39 N23 C25 O22 . . . . 6.8(3) ?
C24 N23 C25 C26 . . . . -1.46(19) ?
C39 N23 C25 C26 . . . . -174.31(17) ?
C22 C23 C26 C27 . . . . 2.5(3) ?
C24 C23 C26 C27 . . . . -179.01(15) ?
C22 C23 C26 C25 . . . . -176.78(16) ?
C24 C23 C26 C25 . . . . 1.68(19) ?
O22 C25 C26 C27 . . . . -0.6(3) ?
N23 C25 C26 C27 . . . . -179.46(17) ?
O22 C25 C26 C23 . . . . 178.60(18) ?
N23 C25 C26 C23 . . . . -0.23(19) ?
C23 C26 C27 C28 . . . . -0.9(3) ?
C25 C26 C27 C28 . . . . 178.22(17) ?
C26 C27 C28 C21 . . . . -1.0(3) ?
C26 C27 C28 C29 . . . . 178.33(16) ?
C22 C21 C28 C27 . . . . 1.5(3) ?
N22 C21 C28 C27 . . . . -171.66(16) ?
C22 C21 C28 C29 . . . . -177.86(17) ?
N22 C21 C28 C29 . . . . 9.0(3) ?
C27 C28 C29 C30 . . . . -111.8(2) ?
C21 C28 C29 C30 . . . . 67.5(2) ?
C28 C29 C30 C31 . . . . -7.7(3) ?
C29 C30 C31 C38 . . . . -66.5(2) ?
C29 C30 C31 C32 . . . . 118.0(2) ?
C38 C31 C32 C33 . . . . -3.6(3) ?
C30 C31 C32 C33 . . . . 172.12(16) ?
C31 C32 C33 C36 . . . . -0.3(3) ?
C31 C32 C33 C34 . . . . -176.74(17) ?
C32 C33 C34 O23 . . . . -5.6(3) ?
C36 C33 C34 O23 . . . . 177.63(19) ?
C32 C33 C34 N24 . . . . 175.08(18) ?
C36 C33 C34 N24 . . . . -1.68(19) ?
O23 C34 N24 C35 . . . . -179.27(18) ?
C33 C34 N24 C35 . . . . 0.1(2) ?
O23 C34 N24 C40 . . . . 1.3(3) ?
C33 C34 N24 C40 . . . . -179.33(16) ?
C34 N24 C35 O24 . . . . -176.70(18) ?
C40 N24 C35 O24 . . . . 2.7(3) ?
C34 N24 C35 C36 . . . . 1.4(2) ?
C40 N24 C35 C36 . . . . -179.15(16) ?
C32 C33 C36 C37 . . . . 2.9(3) ?
C34 C33 C36 C37 . . . . -179.96(16) ?
C32 C33 C36 C35 . . . . -174.60(15) ?
C34 C33 C36 C35 . . . . 2.54(19) ?
O24 C35 C36 C37 . . . . -1.6(3) ?
N24 C35 C36 C37 . . . . -179.70(18) ?
O24 C35 C36 C33 . . . . 175.58(19) ?
N24 C35 C36 C33 . . . . -2.48(19) ?
C33 C36 C37 C38 . . . . -1.3(3) ?
C35 C36 C37 C38 . . . . 175.60(17) ?
C36 C37 C38 C31 . . . . -2.9(3) ?
C36 C37 C38 N21 . . . . -177.46(15) ?
C32 C31 C38 C37 . . . . 5.3(3) ?
C30 C31 C38 C37 . . . . -170.33(17) ?
C32 C31 C38 N21 . . . . 179.70(16) ?
C30 C31 C38 N21 . . . . 4.1(3) ?
N22 N21 C38 C37 . . . . -113.5(2) ?
N22 N21 C38 C31 . . . . 71.8(2) ?

loop_
_twin_individual_id
_twin_individual_mass_fraction_refined
_twin_individual_twin_matrix_11
_twin_individual_twin_matrix_12
_twin_individual_twin_matrix_13
_twin_individual_twin_matrix_21
_twin_individual_twin_matrix_22
_twin_individual_twin_matrix_23
_twin_individual_twin_matrix_31
_twin_individual_twin_matrix_32
_twin_individual_twin_matrix_33
1 0.5939 1.0000 0.0000 0.0000 0.0000 1.0000 0.0000 0.0000 0.0000 1.0000
2 0.4061 0.9995 0.0013 0.0030 -0.0046 -1.0005 -0.0008 -0.0599 0.0021 -1.0009
